data_7716410
loop_
_publ_author_name
'Bera, Biswajit'
'Jana, Pulak'
'Mandal, Subrata'
'Kundu, Sudip'
'Das, Akash'
'Chattopadhyay, Krishnananda'
'Mondal, Tapan Kumar'

_publ_section_title
;
 Fabrication of thiosemicarbazone-based Pd(II) complexes: structural
 elucidations, catalytic activity towards Suzuki-Miyaura coupling reaction
 and antitumor activity against TNBC cells.
;
_journal_issue 28
_journal_name_full 'Dalton transactions (Cambridge, England : 2003)'
_journal_page_first 11914
_journal_page_last 11927
_journal_paper_doi 10.1039/d4dt00950a
_journal_volume 53
_journal_year 2024
_chemical_formula_moiety 'C17 H13 Cl N4 O Pd S'
_chemical_formula_sum 'C17 H13 Cl N4 O Pd S'
_chemical_formula_weight 463.22
_space_group_crystal_system monoclinic
_space_group_IT_number 14
_space_group_name_Hall '-P 2yn'
_space_group_name_H-M_alt 'P 1 21/n 1'
_atom_sites_solution_hydrogens geom
_atom_sites_solution_primary iterative
_audit_creation_date 2024-06-10
_audit_creation_method
;
Olex2 1.5-alpha
(compiled 2024.02.16 svn.r378c4104 for OlexSys, GUI svn.r6928)
;
_audit_update_record
;
2024-06-13 deposited with the CCDC.	2024-06-20 downloaded from the CCDC.
;
_cell_angle_alpha 90
_cell_angle_beta 99.514(3)
_cell_angle_gamma 90
_cell_formula_units_Z 4
_cell_length_a 7.7838(7)
_cell_length_b 15.0161(13)
_cell_length_c 14.8265(14)
_cell_measurement_reflns_used 2140
_cell_measurement_temperature 293(2)
_cell_measurement_theta_max 23.93
_cell_measurement_theta_min 2.79
_cell_volume 1709.1(3)
_computing_cell_refinement 'SAINT V8.38A (Bruker, 2018)'
_computing_data_reduction 'SAINT V8.38A (Bruker, 2018)'
_computing_molecular_graphics 'Olex2 1.5-alpha (Dolomanov et al., 2009)'
_computing_publication_material 'Olex2 1.5-alpha (Dolomanov et al., 2009)'
_computing_structure_refinement 'SHELXL 2019/3 (Sheldrick, 2015)'
_computing_structure_solution 'olex2.solve 1.5-alpha (Bourhis et al., 2015)'
_diffrn_ambient_temperature 293(2)
_diffrn_measured_fraction_theta_full 0.982
_diffrn_measured_fraction_theta_max 0.982
_diffrn_measurement_device_type 'Bruker AXS D8 Quest CMOS diffractometer'
_diffrn_measurement_method '\f and \w scans'
_diffrn_radiation_type MoK\a
_diffrn_radiation_wavelength 0.71073
_diffrn_reflns_av_R_equivalents 0.0637
_diffrn_reflns_av_unetI/netI 0.1078
_diffrn_reflns_Laue_measured_fraction_full 0.982
_diffrn_reflns_Laue_measured_fraction_max 0.982
_diffrn_reflns_limit_h_max 9
_diffrn_reflns_limit_h_min -9
_diffrn_reflns_limit_k_max 17
_diffrn_reflns_limit_k_min -17
_diffrn_reflns_limit_l_max 17
_diffrn_reflns_limit_l_min -12
_diffrn_reflns_number 6833
_diffrn_reflns_point_group_measured_fraction_full 0.982
_diffrn_reflns_point_group_measured_fraction_max 0.982
_diffrn_reflns_theta_full 25.036
_diffrn_reflns_theta_max 25.036
_diffrn_reflns_theta_min 1.944
_diffrn_source_current 1.0
_diffrn_source_power 0.05
_diffrn_source_voltage 50.0
_diffrn_standards_number 0
_exptl_absorpt_coefficient_mu 1.377
_exptl_absorpt_correction_T_max 0.7452
_exptl_absorpt_correction_T_min 0.6044
_exptl_absorpt_correction_type multi-scan
_exptl_absorpt_process_details
;
SADABS-2016/2 (Bruker,2016/2) was used for absorption correction.
wR2(int) was 0.1598 before and 0.0658 after correction.
The Ratio of minimum to maximum transmission is 0.8111.
The \l/2 correction factor is Not present.
;
_exptl_crystal_colour brown
_exptl_crystal_colour_primary brown
_exptl_crystal_density_diffrn 1.800
_exptl_crystal_description block
_exptl_crystal_F_000 920
_exptl_crystal_size_max 0.12
_exptl_crystal_size_mid 0.07
_exptl_crystal_size_min 0.05
_refine_diff_density_max 0.525
_refine_diff_density_min -0.435
_refine_diff_density_rms 0.119
_refine_ls_extinction_method none
_refine_ls_goodness_of_fit_ref 1.086
_refine_ls_hydrogen_treatment constr
_refine_ls_matrix_type full
_refine_ls_number_parameters 227
_refine_ls_number_reflns 2970
_refine_ls_number_restraints 0
_refine_ls_restrained_S_all 1.086
_refine_ls_R_factor_all 0.1017
_refine_ls_R_factor_gt 0.0657
_refine_ls_shift/su_max 0.000
_refine_ls_shift/su_mean 0.000
_refine_ls_structure_factor_coef Fsqd
_refine_ls_weighting_details 'w=1/[\s^2^(Fo^2^)+(0.0164P)^2^] where P=(Fo^2^+2Fc^2^)/3'
_refine_ls_weighting_scheme calc
_refine_ls_wR_factor_gt 0.0857
_refine_ls_wR_factor_ref 0.0960
_reflns_Friedel_coverage 0.000
_reflns_number_gt 2062
_reflns_number_total 2970
_reflns_threshold_expression 'I > 2\s(I)'
_cod_data_source_file d4dt00950a2.cif
_cod_data_source_block tkm_bba4_0m_a
_cod_depositor_comments 'Adding full bibliography for 7716409--7716412.cif.'
_cod_database_code 7716410
_shelx_shelxl_version_number 2019/3
_shelx_space_group_comment
;
The symmetry employed for this shelxl refinement is uniquely defined
by the following loop, which should always be used as a source of
symmetry information in preference to the above space-group names.
They are only intended as comments.
;
_shelx_estimated_absorpt_t_max 0.934
_shelx_estimated_absorpt_t_min 0.852
_olex2_refinement_description
;
1. Fixed Uiso
 At 1.2 times of:
  All C(H) groups, All N(H) groups
 At 1.5 times of:
  All O(H) groups
2.a Aromatic/amide H refined with riding coordinates:
 N4(H4), C4(H4A), C3(H3), C2(H2), C6(H6), C7(H7), C10(H10), C17(H17), C16(H16),
  C15(H15), C14(H14), C13(H13)
2.b Idealised tetrahedral OH refined as rotating group:
 O1(H1)
;
_olex2_submission_special_instructions 'No special instructions were received'

loop_
_space_group_symop_operation_xyz
'x, y, z'
'-x+1/2, y+1/2, -z+1/2'
'-x, -y, -z'
'x-1/2, -y-1/2, z-1/2'

loop_
_atom_site_label
_atom_site_type_symbol
_atom_site_fract_x
_atom_site_fract_y
_atom_site_fract_z
_atom_site_U_iso_or_equiv
_atom_site_adp_type
_atom_site_occupancy
_atom_site_site_symmetry_order
_atom_site_calc_flag
_atom_site_refinement_flags_posn
_atom_site_refinement_flags_adp
_atom_site_refinement_flags_occupancy
_atom_site_disorder_assembly
_atom_site_disorder_group
Pd1 Pd 0.41271(7) 0.39918(4) 0.36702(4) 0.03074(18) Uani 1 1 d . . . . .
Cl1 Cl 0.5374(3) 0.39758(13) 0.23514(13) 0.0509(6) Uani 1 1 d . . . . .
S1 S 0.2795(3) 0.52626(12) 0.31831(13) 0.0403(5) Uani 1 1 d . . . . .
N1 N 0.4967(7) 0.2764(4) 0.4478(4) 0.0307(15) Uani 1 1 d . . . . .
O1 O 0.4975(8) 0.2059(3) 0.2652(4) 0.0652(18) Uani 1 1 d . . . . .
H1 H 0.550003 0.252573 0.260302 0.098 Uiso 1 1 calc R U . . .
N2 N 0.3281(7) 0.4268(3) 0.4805(4) 0.0294(15) Uani 1 1 d . . . . .
N3 N 0.2335(7) 0.5008(4) 0.4949(4) 0.0335(15) Uani 1 1 d . . . . .
N4 N 0.1111(7) 0.6274(4) 0.4210(4) 0.0363(16) Uani 1 1 d . . . . .
H4 H 0.082198 0.651884 0.368253 0.044 Uiso 1 1 calc R U . . .
C9 C 0.5679(9) 0.1938(5) 0.4301(5) 0.0334(19) Uani 1 1 d . . . . .
C5 C 0.6300(10) 0.1371(5) 0.5059(5) 0.039(2) Uani 1 1 d . . . . .
C4 C 0.7033(11) 0.0533(6) 0.4899(6) 0.060(3) Uani 1 1 d . . . . .
H4A H 0.744853 0.016182 0.538854 0.072 Uiso 1 1 calc R U . . .
C3 C 0.7131(12) 0.0271(5) 0.4034(6) 0.060(3) Uani 1 1 d . . . . .
H3 H 0.764735 -0.027063 0.393346 0.072 Uiso 1 1 calc R U . . .
C2 C 0.6452(10) 0.0818(5) 0.3287(6) 0.051(2) Uani 1 1 d . . . . .
H2 H 0.649767 0.062760 0.269437 0.062 Uiso 1 1 calc R U . . .
C1 C 0.5731(10) 0.1621(5) 0.3425(5) 0.041(2) Uani 1 1 d . . . . .
C6 C 0.6135(10) 0.1611(5) 0.5936(5) 0.047(2) Uani 1 1 d . . . . .
H6 H 0.657018 0.124880 0.643060 0.057 Uiso 1 1 calc R U . . .
C7 C 0.5311(10) 0.2397(4) 0.6063(5) 0.040(2) Uani 1 1 d . . . . .
H7 H 0.513342 0.255868 0.664609 0.048 Uiso 1 1 calc R U . . .
C8 C 0.4744(9) 0.2949(4) 0.5333(5) 0.0309(18) Uani 1 1 d . . . . .
C10 C 0.3789(9) 0.3747(5) 0.5486(5) 0.0357(19) Uani 1 1 d . . . . .
H10 H 0.354794 0.388030 0.606503 0.043 Uiso 1 1 calc R U . . .
C11 C 0.2031(9) 0.5506(4) 0.4208(5) 0.0322(18) Uani 1 1 d . . . . .
C12 C 0.0547(9) 0.6740(5) 0.4943(5) 0.0338(19) Uani 1 1 d . . . . .
C17 C -0.0280(10) 0.7545(5) 0.4714(5) 0.044(2) Uani 1 1 d . . . . .
H17 H -0.045415 0.774255 0.411068 0.053 Uiso 1 1 calc R U . . .
C16 C -0.0845(10) 0.8056(5) 0.5386(6) 0.052(2) Uani 1 1 d . . . . .
H16 H -0.140109 0.859565 0.523165 0.062 Uiso 1 1 calc R U . . .
C15 C -0.0594(10) 0.7774(5) 0.6268(6) 0.054(2) Uani 1 1 d . . . . .
H15 H -0.098072 0.811574 0.671766 0.065 Uiso 1 1 calc R U . . .
C14 C 0.0245(10) 0.6971(5) 0.6489(5) 0.052(2) Uani 1 1 d . . . . .
H14 H 0.043190 0.677809 0.709384 0.062 Uiso 1 1 calc R U . . .
C13 C 0.0812(9) 0.6450(5) 0.5824(5) 0.039(2) Uani 1 1 d . . . . .
H13 H 0.136593 0.590896 0.597852 0.047 Uiso 1 1 calc R U . . .

loop_
_atom_site_aniso_label
_atom_site_aniso_U_11
_atom_site_aniso_U_22
_atom_site_aniso_U_33
_atom_site_aniso_U_23
_atom_site_aniso_U_13
_atom_site_aniso_U_12
Pd1 0.0371(3) 0.0316(3) 0.0237(3) -0.0014(3) 0.0057(2) -0.0029(3)
Cl1 0.0689(15) 0.0527(13) 0.0364(12) 0.0004(11) 0.0248(10) 0.0030(12)
S1 0.0554(14) 0.0382(12) 0.0284(12) 0.0035(9) 0.0104(10) 0.0049(11)
N1 0.031(4) 0.033(4) 0.026(4) 0.004(3) 0.000(3) -0.002(3)
O1 0.114(6) 0.048(4) 0.032(4) -0.004(3) 0.008(4) -0.002(4)
N2 0.036(4) 0.030(4) 0.024(4) -0.001(3) 0.011(3) -0.008(3)
N3 0.041(4) 0.027(4) 0.033(4) 0.000(3) 0.008(3) 0.007(3)
N4 0.048(4) 0.034(4) 0.026(4) 0.009(3) 0.005(3) 0.004(3)
C9 0.027(4) 0.030(5) 0.041(5) -0.001(4) -0.001(4) -0.010(4)
C5 0.038(5) 0.043(5) 0.035(5) 0.000(4) 0.005(4) 0.000(4)
C4 0.058(6) 0.055(6) 0.070(7) 0.010(5) 0.020(5) 0.014(5)
C3 0.087(8) 0.020(5) 0.077(7) -0.002(5) 0.025(6) 0.025(5)
C2 0.065(6) 0.045(6) 0.047(6) -0.006(4) 0.019(5) -0.005(5)
C1 0.055(6) 0.038(5) 0.029(5) -0.006(4) 0.004(4) -0.003(4)
C6 0.071(7) 0.029(5) 0.043(5) 0.009(4) 0.013(5) -0.001(5)
C7 0.065(6) 0.027(4) 0.029(5) 0.004(4) 0.011(4) 0.001(4)
C8 0.039(5) 0.022(4) 0.029(5) -0.001(3) -0.002(4) -0.003(4)
C10 0.037(5) 0.043(5) 0.026(5) 0.002(4) 0.004(4) -0.005(4)
C11 0.036(5) 0.026(4) 0.035(5) 0.007(4) 0.007(4) 0.003(4)
C12 0.032(5) 0.037(5) 0.033(5) -0.002(4) 0.007(4) -0.007(4)
C17 0.047(6) 0.039(5) 0.046(6) 0.012(4) 0.012(4) 0.010(4)
C16 0.060(6) 0.037(5) 0.059(6) 0.003(5) 0.016(5) 0.015(5)
C15 0.064(6) 0.048(6) 0.053(6) -0.012(5) 0.018(5) 0.011(5)
C14 0.069(6) 0.053(6) 0.034(5) -0.009(4) 0.012(4) 0.008(5)
C13 0.041(5) 0.039(5) 0.038(5) -0.002(4) 0.004(4) 0.009(4)

loop_
_atom_type_symbol
_atom_type_description
_atom_type_scat_dispersion_real
_atom_type_scat_dispersion_imag
_atom_type_scat_source
C C 0.0033 0.0016 'International Tables Vol C Tables 4.2.6.8 and 6.1.1.4'
H H 0.0000 0.0000 'International Tables Vol C Tables 4.2.6.8 and 6.1.1.4'
Cl Cl 0.1484 0.1585 'International Tables Vol C Tables 4.2.6.8 and 6.1.1.4'
N N 0.0061 0.0033 'International Tables Vol C Tables 4.2.6.8 and 6.1.1.4'
O O 0.0106 0.0060 'International Tables Vol C Tables 4.2.6.8 and 6.1.1.4'
Pd Pd -0.9988 1.0072 'International Tables Vol C Tables 4.2.6.8 and 6.1.1.4'
S S 0.1246 0.1234 'International Tables Vol C Tables 4.2.6.8 and 6.1.1.4'

loop_
_geom_angle_atom_site_label_1
_geom_angle_atom_site_label_2
_geom_angle_atom_site_label_3
_geom_angle
_geom_angle_site_symmetry_1
_geom_angle_site_symmetry_3
_geom_angle_publ_flag
S1 Pd1 Cl1 88.45(7) . . ?
S1 Pd1 N1 162.98(16) . . ?
N1 Pd1 Cl1 108.46(16) . . ?
N2 Pd1 Cl1 167.54(16) . . ?
N2 Pd1 S1 83.83(18) . . ?
N2 Pd1 N1 79.8(2) . . ?
C11 S1 Pd1 95.9(2) . . ?
C9 N1 Pd1 136.0(5) . . ?
C8 N1 Pd1 105.4(4) . . ?
C8 N1 C9 118.6(6) . . ?
C1 O1 H1 109.5 . . ?
N3 N2 Pd1 125.0(4) . . ?
C10 N2 Pd1 116.4(5) . . ?
C10 N2 N3 118.3(6) . . ?
C11 N3 N2 110.9(6) . . ?
C11 N4 H4 114.8 . . ?
C11 N4 C12 130.5(6) . . ?
C12 N4 H4 114.8 . . ?
N1 C9 C5 118.2(7) . . ?
C1 C9 N1 123.4(7) . . ?
C1 C9 C5 118.2(7) . . ?
C4 C5 C9 119.3(8) . . ?
C6 C5 C9 121.0(7) . . ?
C6 C5 C4 119.6(8) . . ?
C5 C4 H4A 119.9 . . ?
C3 C4 C5 120.2(8) . . ?
C3 C4 H4A 119.9 . . ?
C4 C3 H3 119.9 . . ?
C4 C3 C2 120.1(7) . . ?
C2 C3 H3 119.9 . . ?
C3 C2 H2 119.7 . . ?
C1 C2 C3 120.6(8) . . ?
C1 C2 H2 119.7 . . ?
O1 C1 C9 123.0(7) . . ?
C2 C1 O1 115.6(7) . . ?
C2 C1 C9 121.4(7) . . ?
C5 C6 H6 120.9 . . ?
C7 C6 C5 118.3(7) . . ?
C7 C6 H6 120.9 . . ?
C6 C7 H7 119.8 . . ?
C6 C7 C8 120.5(7) . . ?
C8 C7 H7 119.8 . . ?
N1 C8 C7 123.1(7) . . ?
N1 C8 C10 118.1(6) . . ?
C7 C8 C10 118.8(7) . . ?
N2 C10 C8 118.6(7) . . ?
N2 C10 H10 120.7 . . ?
C8 C10 H10 120.7 . . ?
N3 C11 S1 124.3(6) . . ?
N3 C11 N4 120.1(7) . . ?
N4 C11 S1 115.6(5) . . ?
C17 C12 N4 115.5(7) . . ?
C13 C12 N4 124.0(7) . . ?
C13 C12 C17 120.4(7) . . ?
C12 C17 H17 120.1 . . ?
C16 C17 C12 119.7(8) . . ?
C16 C17 H17 120.1 . . ?
C17 C16 H16 119.7 . . ?
C15 C16 C17 120.6(8) . . ?
C15 C16 H16 119.7 . . ?
C16 C15 H15 120.4 . . ?
C16 C15 C14 119.1(8) . . ?
C14 C15 H15 120.4 . . ?
C15 C14 H14 119.5 . . ?
C15 C14 C13 121.0(8) . . ?
C13 C14 H14 119.5 . . ?
C12 C13 C14 119.1(8) . . ?
C12 C13 H13 120.4 . . ?
C14 C13 H13 120.4 . . ?

loop_
_geom_bond_atom_site_label_1
_geom_bond_atom_site_label_2
_geom_bond_distance
_geom_bond_site_symmetry_2
_geom_bond_publ_flag
Pd1 Cl1 2.3221(19) . ?
Pd1 S1 2.234(2) . ?
Pd1 N1 2.236(5) . ?
Pd1 N2 1.949(5) . ?
S1 C11 1.759(7) . ?
N1 C9 1.402(8) . ?
N1 C8 1.337(8) . ?
O1 H1 0.8200 . ?
O1 C1 1.367(8) . ?
N2 N3 1.370(7) . ?
N2 C10 1.288(7) . ?
N3 C11 1.317(8) . ?
N4 H4 0.8600 . ?
N4 C11 1.359(8) . ?
N4 C12 1.421(8) . ?
C9 C5 1.430(9) . ?
C9 C1 1.390(9) . ?
C5 C4 1.418(10) . ?
C5 C6 1.376(9) . ?
C4 H4A 0.9300 . ?
C4 C3 1.355(10) . ?
C3 H3 0.9300 . ?
C3 C2 1.410(10) . ?
C2 H2 0.9300 . ?
C2 C1 1.361(9) . ?
C6 H6 0.9300 . ?
C6 C7 1.372(9) . ?
C7 H7 0.9300 . ?
C7 C8 1.376(8) . ?
C8 C10 1.447(9) . ?
C10 H10 0.9300 . ?
C12 C17 1.386(9) . ?
C12 C13 1.360(9) . ?
C17 H17 0.9300 . ?
C17 C16 1.385(9) . ?
C16 H16 0.9300 . ?
C16 C15 1.358(9) . ?
C15 H15 0.9300 . ?
C15 C14 1.385(10) . ?
C14 H14 0.9300 . ?
C14 C13 1.387(9) . ?
C13 H13 0.9300 . ?

loop_
_geom_torsion_atom_site_label_1
_geom_torsion_atom_site_label_2
_geom_torsion_atom_site_label_3
_geom_torsion_atom_site_label_4
_geom_torsion
_geom_torsion_site_symmetry_1
_geom_torsion_site_symmetry_2
_geom_torsion_site_symmetry_3
_geom_torsion_site_symmetry_4
_geom_torsion_publ_flag
Pd1 S1 C11 N3 1.0(6) . . . . ?
Pd1 S1 C11 N4 179.4(5) . . . . ?
Pd1 N1 C9 C5 170.1(5) . . . . ?
Pd1 N1 C9 C1 -13.3(11) . . . . ?
Pd1 N1 C8 C7 -172.0(6) . . . . ?
Pd1 N1 C8 C10 11.0(7) . . . . ?
Pd1 N2 N3 C11 1.5(8) . . . . ?
Pd1 N2 C10 C8 -7.6(8) . . . . ?
N1 C9 C5 C4 -179.7(7) . . . . ?
N1 C9 C5 C6 2.9(11) . . . . ?
N1 C9 C1 O1 -5.0(12) . . . . ?
N1 C9 C1 C2 179.3(7) . . . . ?
N1 C8 C10 N2 -3.8(10) . . . . ?
N2 N3 C11 S1 -1.6(8) . . . . ?
N2 N3 C11 N4 -179.9(6) . . . . ?
N3 N2 C10 C8 178.1(6) . . . . ?
N4 C12 C17 C16 -178.7(7) . . . . ?
N4 C12 C13 C14 178.3(7) . . . . ?
C9 N1 C8 C7 5.5(10) . . . . ?
C9 N1 C8 C10 -171.5(6) . . . . ?
C9 C5 C4 C3 -0.5(12) . . . . ?
C9 C5 C6 C7 1.9(11) . . . . ?
C5 C9 C1 O1 171.6(7) . . . . ?
C5 C9 C1 C2 -4.1(11) . . . . ?
C5 C4 C3 C2 -2.1(14) . . . . ?
C5 C6 C7 C8 -3.1(11) . . . . ?
C4 C5 C6 C7 -175.5(7) . . . . ?
C4 C3 C2 C1 1.6(13) . . . . ?
C3 C2 C1 O1 -174.4(7) . . . . ?
C3 C2 C1 C9 1.6(12) . . . . ?
C1 C9 C5 C4 3.5(11) . . . . ?
C1 C9 C5 C6 -173.9(7) . . . . ?
C6 C5 C4 C3 177.0(8) . . . . ?
C6 C7 C8 N1 -0.6(11) . . . . ?
C6 C7 C8 C10 176.4(7) . . . . ?
C7 C8 C10 N2 179.1(6) . . . . ?
C8 N1 C9 C5 -6.4(9) . . . . ?
C8 N1 C9 C1 170.2(7) . . . . ?
C10 N2 N3 C11 175.1(6) . . . . ?
C11 N4 C12 C17 175.9(7) . . . . ?
C11 N4 C12 C13 -2.5(12) . . . . ?
C12 N4 C11 S1 -169.0(6) . . . . ?
C12 N4 C11 N3 9.5(11) . . . . ?
C12 C17 C16 C15 0.1(12) . . . . ?
C17 C12 C13 C14 0.0(11) . . . . ?
C17 C16 C15 C14 0.4(13) . . . . ?
C16 C15 C14 C13 -0.7(13) . . . . ?
C15 C14 C13 C12 0.5(12) . . . . ?
C13 C12 C17 C16 -0.3(11) . . . . ?
